data_1556333
loop_
_publ_author_name
'Preetz, Angelika'
'Kohrt, Christina'
'Mei\&sner, Antje'
'Wei, Siping'
'Drexler, Hans-Joachim'
'Buschmann, Helmut'
'Heller, Detlef'

_publ_section_title
;
 Halide bridged trinuclear rhodium complexes and their inhibiting
 influence on catalysis
;
_journal_issue 2
_journal_name_full 'Catal. Sci. Technol.'
_journal_page_first 462
_journal_paper_doi 10.1039/C2CY20591B
_journal_volume 3
_journal_year 2013
_chemical_absolute_configuration ad
_chemical_formula_sum 'C54 H84 B Cl2 F4 P6 Rh3'
_chemical_formula_weight 1385.47
_space_group_IT_number 92
_space_group_name_Hall 'P 4abw 2nw'
_space_group_name_H-M_alt 'P 41 21 2'
_symmetry_cell_setting tetragonal
_symmetry_Int_Tables_number 92
_symmetry_space_group_name_H-M 'P 41 21 2'
_atom_sites_solution_hydrogens geom
_atom_sites_solution_primary direct
_atom_sites_solution_secondary difmap
_audit_creation_method SHELXL-97
_cell_angle_alpha 90.00
_cell_angle_beta 90.00
_cell_angle_gamma 90.00
_cell_formula_units_Z 8
_cell_length_a 14.483(2)
_cell_length_b 14.483(2)
_cell_length_c 58.042(12)
_cell_measurement_reflns_used 16161
_cell_measurement_temperature 200(2)
_cell_measurement_theta_max 26.20
_cell_measurement_theta_min 1.39
_cell_volume 12175(3)
_computing_cell_refinement 'STOE X-AREA'
_computing_data_collection 'STOE X-AREA'
_computing_data_reduction 'STOE X-RED'
_computing_molecular_graphics 'XP (Siemens)'
_computing_publication_material SHELXL-97
_computing_structure_refinement 'SHELXL-97 (Sheldrick, 1997)'
_computing_structure_solution 'SHELXS-97 (Sheldrick, 1990)'
_diffrn_ambient_temperature 200(2)
_diffrn_detector 'image plate (34 cm diameter)'
_diffrn_detector_area_resol_mean 6.67
_diffrn_detector_type STOE
_diffrn_measured_fraction_theta_full 0.945
_diffrn_measured_fraction_theta_max 0.945
_diffrn_measurement_details ' 360 frames, detector distance = 130 mm'
_diffrn_measurement_device '2-circle goniometer'
_diffrn_measurement_device_type 'STOE IPDS 2'
_diffrn_measurement_method 'rotation method'
_diffrn_radiation_collimation '0.5 mm diameter, monocapillary'
_diffrn_radiation_monochromator 'plane graphite'
_diffrn_radiation_polarisn_norm 0
_diffrn_radiation_type 'Mo K\a'
_diffrn_radiation_wavelength 0.71073
_diffrn_reflns_av_R_equivalents 0.0469
_diffrn_reflns_av_sigmaI/netI 0.0479
_diffrn_reflns_limit_h_max 17
_diffrn_reflns_limit_h_min -17
_diffrn_reflns_limit_k_max 17
_diffrn_reflns_limit_k_min -17
_diffrn_reflns_limit_l_max 67
_diffrn_reflns_limit_l_min -68
_diffrn_reflns_number 74790
_diffrn_reflns_theta_full 25.00
_diffrn_reflns_theta_max 25.00
_diffrn_reflns_theta_min 1.45
_diffrn_source 'sealed X-ray tube, 12 x 0.4 mm long-fine focus'
_diffrn_source_current 30
_diffrn_source_power 1.50
_diffrn_source_voltage 50
_exptl_absorpt_coefficient_mu 1.095
_exptl_absorpt_correction_T_max 0.8155
_exptl_absorpt_correction_T_min 0.7077
_exptl_absorpt_correction_type numerical
_exptl_absorpt_process_details 'X-SHAPE and X-RED32 (Stoe & Cie, 2005)'
_exptl_crystal_colour red
_exptl_crystal_density_diffrn 1.512
_exptl_crystal_density_method 'not measured'
_exptl_crystal_description 'part of block'
_exptl_crystal_F_000 5664
_exptl_crystal_size_max 0.3
_exptl_crystal_size_mid 0.3
_exptl_crystal_size_min 0.2
_refine_diff_density_max 0.347
_refine_diff_density_min -0.354
_refine_diff_density_rms 0.054
_refine_ls_abs_structure_details 'Flack H D (1983), Acta Cryst. A39, 876-881'
_refine_ls_abs_structure_Flack -0.029(17)
_refine_ls_extinction_method none
_refine_ls_goodness_of_fit_ref 0.876
_refine_ls_hydrogen_treatment constr
_refine_ls_matrix_type full
_refine_ls_number_parameters 631
_refine_ls_number_reflns 10153
_refine_ls_number_restraints 0
_refine_ls_restrained_S_all 0.876
_refine_ls_R_factor_all 0.0326
_refine_ls_R_factor_gt 0.0251
_refine_ls_shift/su_max 0.003
_refine_ls_shift/su_mean 0.000
_refine_ls_structure_factor_coef Fsqd
_refine_ls_weighting_details 'calc w=1/[\s^2^(Fo^2^)+(0.0182P)^2^+0.0000P] where P=(Fo^2^+2Fc^2^)/3'
_refine_ls_weighting_scheme calc
_refine_ls_wR_factor_gt 0.0423
_refine_ls_wR_factor_ref 0.0432
_reflns_number_gt 8610
_reflns_number_total 10153
_reflns_threshold_expression >2sigma(I)
_cod_data_source_file c2cy20591b.txt
_cod_data_source_block ks605a
_cod_database_code 1556333

loop_
_symmetry_equiv_pos_as_xyz
'x, y, z'
'-x, -y, z+1/2'
'-y+1/2, x+1/2, z+1/4'
'y+1/2, -x+1/2, z+3/4'
'-x+1/2, y+1/2, -z+1/4'
'x+1/2, -y+1/2, -z+3/4'
'y, x, -z'
'-y, -x, -z+1/2'

loop_
_atom_site_label
_atom_site_type_symbol
_atom_site_fract_x
_atom_site_fract_y
_atom_site_fract_z
_atom_site_U_iso_or_equiv
_atom_site_adp_type
_atom_site_occupancy
_atom_site_symmetry_multiplicity
_atom_site_calc_flag
_atom_site_refinement_flags
Rh1 Rh 0.452262(18) 0.791800(17) 0.950902(5) 0.02597(7) Uani 1 1 d .
Rh2 Rh 0.303335(18) 0.950307(18) 0.944029(5) 0.02721(7) Uani 1 1 d .
Rh3 Rh 0.369825(17) 0.896388(17) 0.996250(5) 0.02493(7) Uani 1 1 d .
P11 P 0.44188(6) 0.65477(6) 0.93565(2) 0.0297(2) Uani 1 1 d .
P12 P 0.59928(6) 0.78083(6) 0.943927(19) 0.0288(2) Uani 1 1 d .
P21 P 0.16287(6) 0.95084(7) 0.93059(2) 0.0314(2) Uani 1 1 d .
P22 P 0.32355(7) 1.07222(6) 0.92273(2) 0.0333(3) Uani 1 1 d .
P31 P 0.30908(6) 0.82933(6) 1.026167(19) 0.0281(2) Uani 1 1 d .
P32 P 0.42612(6) 0.99349(6) 1.02107(2) 0.0280(2) Uani 1 1 d .
Cl1 Cl 0.29311(5) 0.80411(5) 0.965800(16) 0.0271(2) Uani 1 1 d .
Cl2 Cl 0.45577(5) 0.95551(5) 0.962813(16) 0.0277(2) Uani 1 1 d .
C1 C 0.5559(2) 0.6088(2) 0.92842(7) 0.0308(9) Uani 1 1 d .
C2 C 0.6293(2) 0.6677(2) 0.93244(7) 0.0310(10) Uani 1 1 d .
C3 C 0.7191(2) 0.6380(3) 0.92718(8) 0.0392(11) Uani 1 1 d .
H3A H 0.7688 0.6773 0.9298 0.047 Uiso 1 1 calc R
C4 C 0.7346(3) 0.5511(3) 0.91817(8) 0.0445(11) Uani 1 1 d .
H4A H 0.7946 0.5313 0.9152 0.053 Uiso 1 1 calc R
C5 C 0.6615(3) 0.4941(3) 0.91355(8) 0.0429(12) Uani 1 1 d .
H5A H 0.6720 0.4365 0.9070 0.052 Uiso 1 1 calc R
C6 C 0.5722(3) 0.5214(2) 0.91858(8) 0.0359(10) Uani 1 1 d .
H6A H 0.5230 0.4820 0.9155 0.043 Uiso 1 1 calc R
C7 C 0.3755(2) 0.5660(2) 0.95176(7) 0.0354(10) Uani 1 1 d .
H7A H 0.3349 0.5998 0.9623 0.042 Uiso 1 1 calc R
C8 C 0.3120(3) 0.5205(3) 0.93380(8) 0.0472(12) Uani 1 1 d .
H8A H 0.3446 0.4715 0.9258 0.057 Uiso 1 1 calc R
H8B H 0.2580 0.4944 0.9412 0.057 Uiso 1 1 calc R
C9 C 0.2839(3) 0.5956(3) 0.91704(8) 0.0485(12) Uani 1 1 d .
H9A H 0.2441 0.6403 0.9245 0.058 Uiso 1 1 calc R
H9B H 0.2512 0.5694 0.9040 0.058 Uiso 1 1 calc R
C10 C 0.3736(2) 0.6415(3) 0.90911(7) 0.0403(10) Uani 1 1 d .
H10A H 0.4060 0.5968 0.8994 0.048 Uiso 1 1 calc R
C11 C 0.3623(3) 0.7288(3) 0.89508(8) 0.0559(13) Uani 1 1 d .
H11A H 0.3266 0.7157 0.8815 0.084 Uiso 1 1 calc R
H11B H 0.4219 0.7516 0.8907 0.084 Uiso 1 1 calc R
H11C H 0.3310 0.7746 0.9041 0.084 Uiso 1 1 calc R
C12 C 0.4305(3) 0.5000(3) 0.96649(8) 0.0495(13) Uani 1 1 d .
H12A H 0.3892 0.4587 0.9743 0.074 Uiso 1 1 calc R
H12B H 0.4656 0.5342 0.9776 0.074 Uiso 1 1 calc R
H12C H 0.4716 0.4650 0.9569 0.074 Uiso 1 1 calc R
C13 C 0.6791(2) 0.7987(3) 0.96822(7) 0.0371(10) Uani 1 1 d .
H13A H 0.7264 0.7504 0.9674 0.044 Uiso 1 1 calc R
C14 C 0.7263(3) 0.8910(3) 0.96339(9) 0.0524(13) Uani 1 1 d .
H14A H 0.7837 0.8954 0.9719 0.063 Uiso 1 1 calc R
H14B H 0.6866 0.9417 0.9679 0.063 Uiso 1 1 calc R
C15 C 0.7452(3) 0.8945(3) 0.93762(9) 0.0526(13) Uani 1 1 d .
H15A H 0.7648 0.9559 0.9331 0.063 Uiso 1 1 calc R
H15B H 0.7932 0.8509 0.9335 0.063 Uiso 1 1 calc R
C16 C 0.6547(2) 0.8694(2) 0.92579(7) 0.0349(10) Uani 1 1 d .
H16A H 0.6154 0.9243 0.9267 0.042 Uiso 1 1 calc R
C17 C 0.6339(3) 0.7925(3) 0.99182(8) 0.0478(12) Uani 1 1 d .
H17A H 0.6797 0.8021 1.0035 0.072 Uiso 1 1 calc R
H17B H 0.6067 0.7325 0.9937 0.072 Uiso 1 1 calc R
H17C H 0.5869 0.8389 0.9931 0.072 Uiso 1 1 calc R
C18 C 0.6627(3) 0.8457(3) 0.90038(8) 0.0484(12) Uani 1 1 d .
H18A H 0.6917 0.8960 0.8924 0.073 Uiso 1 1 calc R
H18B H 0.6023 0.8354 0.8941 0.073 Uiso 1 1 calc R
H18C H 0.6993 0.7909 0.8986 0.073 Uiso 1 1 calc R
C21 C 0.1436(3) 1.0465(3) 0.91100(7) 0.0356(10) Uani 1 1 d .
C22 C 0.2195(3) 1.1017(2) 0.90697(7) 0.0346(10) Uani 1 1 d .
C23 C 0.2129(3) 1.1759(3) 0.89143(8) 0.0484(12) Uani 1 1 d .
H23A H 0.2638 1.2137 0.8888 0.058 Uiso 1 1 calc R
C24 C 0.1307(3) 1.1925(3) 0.88012(8) 0.0557(13) Uani 1 1 d .
H24A H 0.1266 1.2407 0.8696 0.067 Uiso 1 1 calc R
C25 C 0.0550(3) 1.1378(3) 0.88443(9) 0.0558(13) Uani 1 1 d .
H25A H -0.0003 1.1501 0.8769 0.067 Uiso 1 1 calc R
C26 C 0.0596(3) 1.0657(3) 0.89966(8) 0.0464(12) Uani 1 1 d .
H26A H 0.0077 1.0296 0.9025 0.056 Uiso 1 1 calc R
C27 C 0.1199(3) 0.8455(3) 0.91630(8) 0.0434(11) Uani 1 1 d .
H27A H 0.1576 0.7940 0.9219 0.052 Uiso 1 1 calc R
C28 C 0.0220(3) 0.8308(3) 0.92571(11) 0.0697(17) Uani 1 1 d .
H28A H -0.0220 0.8676 0.9171 0.084 Uiso 1 1 calc R
H28B H 0.0045 0.7663 0.9244 0.084 Uiso 1 1 calc R
C29 C 0.0234(3) 0.8597(4) 0.95040(11) 0.0745(17) Uani 1 1 d .
H29A H 0.0589 0.8162 0.9595 0.089 Uiso 1 1 calc R
H29B H -0.0390 0.8619 0.9565 0.089 Uiso 1 1 calc R
C30 C 0.0672(3) 0.9548(3) 0.95147(9) 0.0526(13) Uani 1 1 d .
H30A H 0.0217 0.9991 0.9456 0.063 Uiso 1 1 calc R
C31 C 0.1248(3) 0.8439(3) 0.89041(10) 0.0715(16) Uani 1 1 d .
H31A H 0.1016 0.7860 0.8848 0.107 Uiso 1 1 calc R
H31B H 0.1878 0.8513 0.8856 0.107 Uiso 1 1 calc R
H31C H 0.0883 0.8933 0.8843 0.107 Uiso 1 1 calc R
C32 C 0.0958(3) 0.9869(4) 0.97545(9) 0.0839(19) Uani 1 1 d .
H32A H 0.0427 0.9878 0.9854 0.126 Uiso 1 1 calc R
H32B H 0.1215 1.0479 0.9745 0.126 Uiso 1 1 calc R
H32C H 0.1412 0.9453 0.9816 0.126 Uiso 1 1 calc R
C33 C 0.4167(3) 1.0689(3) 0.90110(8) 0.0454(11) Uani 1 1 d .
H33A H 0.3945 1.1025 0.8875 0.054 Uiso 1 1 calc R
C34 C 0.4936(3) 1.1262(3) 0.91170(9) 0.0658(15) Uani 1 1 d .
H34A H 0.5249 1.0915 0.9237 0.079 Uiso 1 1 calc R
H34B H 0.5385 1.1434 0.9001 0.079 Uiso 1 1 calc R
C35 C 0.4478(3) 1.2118(3) 0.92177(9) 0.0666(14) Uani 1 1 d .
H35A H 0.4245 1.2512 0.9095 0.080 Uiso 1 1 calc R
H35B H 0.4917 1.2468 0.9309 0.080 Uiso 1 1 calc R
C36 C 0.3681(3) 1.1777(3) 0.93694(8) 0.0474(12) Uani 1 1 d .
H36A H 0.3961 1.1575 0.9515 0.057 Uiso 1 1 calc R
C37 C 0.4445(3) 0.9725(3) 0.89302(9) 0.0683(15) Uani 1 1 d .
H37A H 0.4926 0.9774 0.8817 0.102 Uiso 1 1 calc R
H37B H 0.3919 0.9422 0.8863 0.102 Uiso 1 1 calc R
H37C H 0.4663 0.9372 0.9059 0.102 Uiso 1 1 calc R
C38 C 0.2958(3) 1.2502(3) 0.94334(9) 0.0687(15) Uani 1 1 d .
H38A H 0.3254 1.3014 0.9508 0.103 Uiso 1 1 calc R
H38B H 0.2512 1.2234 0.9536 0.103 Uiso 1 1 calc R
H38C H 0.2652 1.2714 0.9296 0.103 Uiso 1 1 calc R
C41 C 0.3314(2) 0.8923(2) 1.05268(7) 0.0309(10) Uani 1 1 d .
C42 C 0.3875(2) 0.9702(2) 1.05020(7) 0.0304(9) Uani 1 1 d .
C43 C 0.4082(3) 1.0236(3) 1.06961(8) 0.0392(11) Uani 1 1 d .
H43A H 0.4466 1.0748 1.0682 0.047 Uiso 1 1 calc R
C44 C 0.3724(3) 1.0013(3) 1.09072(8) 0.0471(11) Uani 1 1 d .
H44A H 0.3845 1.0385 1.1034 0.057 Uiso 1 1 calc R
C45 C 0.3185(3) 0.9238(3) 1.09304(8) 0.0427(11) Uani 1 1 d .
H45A H 0.2956 0.9082 1.1075 0.051 Uiso 1 1 calc R
C46 C 0.2975(3) 0.8685(3) 1.07441(8) 0.0401(10) Uani 1 1 d .
H46A H 0.2614 0.8160 1.0763 0.048 Uiso 1 1 calc R
C47 C 0.1840(2) 0.8001(2) 1.02525(7) 0.0351(10) Uani 1 1 d .
H47A H 0.1671 0.7964 1.0089 0.042 Uiso 1 1 calc R
C48 C 0.1770(3) 0.7017(3) 1.03484(8) 0.0510(12) Uani 1 1 d .
H48A H 0.1221 0.6712 1.0290 0.061 Uiso 1 1 calc R
H48B H 0.1743 0.7028 1.0515 0.061 Uiso 1 1 calc R
C49 C 0.2636(3) 0.6518(3) 1.02665(9) 0.0531(14) Uani 1 1 d .
H49A H 0.2681 0.5918 1.0340 0.064 Uiso 1 1 calc R
H49B H 0.2612 0.6427 1.0101 0.064 Uiso 1 1 calc R
C50 C 0.3460(3) 0.7100(2) 1.03291(8) 0.0371(10) Uani 1 1 d .
H50A H 0.3548 0.7058 1.0496 0.044 Uiso 1 1 calc R
C51 C 0.1200(2) 0.8710(3) 1.03606(8) 0.0531(12) Uani 1 1 d .
H51A H 0.0572 0.8508 1.0345 0.080 Uiso 1 1 calc R
H51B H 0.1275 0.9293 1.0284 0.080 Uiso 1 1 calc R
H51C H 0.1348 0.8779 1.0521 0.080 Uiso 1 1 calc R
C52 C 0.4362(3) 0.6831(3) 1.02145(9) 0.0589(14) Uani 1 1 d .
H52A H 0.4523 0.6213 1.0258 0.088 Uiso 1 1 calc R
H52B H 0.4840 0.7247 1.0262 0.088 Uiso 1 1 calc R
H52C H 0.4292 0.6863 1.0050 0.088 Uiso 1 1 calc R
C53 C 0.4027(2) 1.1177(2) 1.01697(7) 0.0372(10) Uani 1 1 d .
H53A H 0.3891 1.1442 1.0321 0.045 Uiso 1 1 calc R
C54 C 0.4947(3) 1.1573(2) 1.00893(8) 0.0464(12) Uani 1 1 d .
H54A H 0.5039 1.1445 0.9927 0.056 Uiso 1 1 calc R
H54B H 0.4958 1.2236 1.0112 0.056 Uiso 1 1 calc R
C55 C 0.5699(2) 1.1119(2) 1.02306(8) 0.0462(12) Uani 1 1 d .
H55A H 0.5671 1.1329 1.0389 0.055 Uiso 1 1 calc R
H55B H 0.6302 1.1270 1.0169 0.055 Uiso 1 1 calc R
C56 C 0.5531(2) 1.0077(2) 1.02183(7) 0.0351(10) Uani 1 1 d .
H56A H 0.5762 0.9874 1.0068 0.042 Uiso 1 1 calc R
C57 C 0.3213(3) 1.1386(3) 1.00126(8) 0.0499(12) Uani 1 1 d .
H57A H 0.3127 1.2042 1.0003 0.075 Uiso 1 1 calc R
H57B H 0.2666 1.1105 1.0074 0.075 Uiso 1 1 calc R
H57C H 0.3333 1.1142 0.9862 0.075 Uiso 1 1 calc R
C58 C 0.6040(3) 0.9505(3) 1.03993(8) 0.0478(11) Uani 1 1 d .
H58A H 0.6691 0.9621 1.0388 0.072 Uiso 1 1 calc R
H58B H 0.5924 0.8861 1.0373 0.072 Uiso 1 1 calc R
H58C H 0.5826 0.9672 1.0550 0.072 Uiso 1 1 calc R
B1 B 0.2809(4) 0.4156(4) 0.86746(12) 0.0566(17) Uani 1 1 d .
F1 F 0.20062(17) 0.43888(17) 0.87806(5) 0.0725(8) Uani 1 1 d .
F2 F 0.2593(3) 0.3681(3) 0.84824(7) 0.1382(17) Uani 1 1 d .
F3 F 0.33352(19) 0.3611(2) 0.88125(7) 0.1113(14) Uani 1 1 d .
F4 F 0.33107(18) 0.49321(19) 0.86207(6) 0.0819(10) Uani 1 1 d .

loop_
_atom_site_aniso_label
_atom_site_aniso_U_11
_atom_site_aniso_U_22
_atom_site_aniso_U_33
_atom_site_aniso_U_23
_atom_site_aniso_U_13
_atom_site_aniso_U_12
Rh1 0.02646(14) 0.02462(14) 0.02683(19) -0.00089(13) 0.00092(13) 0.00173(11)
Rh2 0.02930(15) 0.02630(15) 0.0260(2) 0.00317(13) -0.00016(13) 0.00246(12)
Rh3 0.02699(14) 0.02515(15) 0.02265(19) 0.00032(13) 0.00087(12) -0.00149(11)
P11 0.0301(5) 0.0278(5) 0.0313(8) -0.0018(4) -0.0008(5) 0.0013(4)
P12 0.0290(5) 0.0298(5) 0.0277(7) -0.0025(4) 0.0001(5) 0.0021(4)
P21 0.0305(5) 0.0343(5) 0.0294(8) 0.0002(5) 0.0010(4) 0.0058(4)
P22 0.0364(6) 0.0308(5) 0.0328(8) 0.0068(5) -0.0006(5) 0.0029(4)
P31 0.0298(5) 0.0291(5) 0.0253(7) 0.0010(4) 0.0006(4) -0.0041(4)
P32 0.0304(5) 0.0275(5) 0.0261(7) -0.0020(4) 0.0005(4) -0.0035(4)
Cl1 0.0284(4) 0.0265(4) 0.0262(6) 0.0008(4) 0.0006(4) -0.0011(3)
Cl2 0.0302(4) 0.0260(4) 0.0269(6) 0.0017(4) 0.0023(4) -0.0020(4)
C1 0.037(2) 0.0273(18) 0.028(3) -0.0001(17) 0.0025(18) 0.0031(16)
C2 0.0312(19) 0.0346(19) 0.027(3) 0.0013(17) -0.0008(17) 0.0076(16)
C3 0.030(2) 0.043(2) 0.045(3) -0.002(2) 0.0024(19) 0.0022(17)
C4 0.040(2) 0.047(2) 0.047(3) -0.009(2) 0.005(2) 0.0153(19)
C5 0.053(3) 0.040(2) 0.036(3) -0.008(2) 0.002(2) 0.016(2)
C6 0.043(2) 0.029(2) 0.035(3) -0.0026(18) 0.0014(19) 0.0026(16)
C7 0.037(2) 0.0291(19) 0.040(3) -0.0015(19) -0.0018(19) -0.0003(15)
C8 0.042(2) 0.039(2) 0.061(4) -0.009(2) 0.006(2) -0.0040(18)
C9 0.040(2) 0.046(2) 0.059(4) -0.014(2) -0.013(2) -0.0028(19)
C10 0.040(2) 0.042(2) 0.040(3) -0.008(2) -0.006(2) 0.0016(17)
C11 0.063(3) 0.055(3) 0.050(4) 0.005(2) -0.023(3) 0.003(2)
C12 0.058(3) 0.038(2) 0.053(4) 0.010(2) 0.005(2) 0.0017(19)
C13 0.031(2) 0.042(2) 0.039(3) -0.007(2) -0.0028(18) 0.0077(16)
C14 0.051(3) 0.052(3) 0.055(4) -0.011(2) -0.010(2) -0.012(2)
C15 0.047(3) 0.051(3) 0.060(4) 0.003(3) -0.004(2) -0.020(2)
C16 0.035(2) 0.037(2) 0.033(3) -0.0024(19) 0.0084(18) -0.0028(16)
C17 0.047(2) 0.057(3) 0.039(3) -0.008(2) -0.003(2) 0.021(2)
C18 0.046(2) 0.048(2) 0.051(4) 0.001(2) 0.012(2) -0.0073(18)
C21 0.039(2) 0.034(2) 0.035(3) -0.002(2) -0.0069(19) 0.0113(17)
C22 0.048(2) 0.032(2) 0.024(3) 0.0020(18) -0.0012(19) 0.0078(18)
C23 0.059(3) 0.039(2) 0.048(4) 0.008(2) 0.001(2) 0.011(2)
C24 0.074(3) 0.053(3) 0.040(4) 0.012(2) -0.016(3) 0.025(3)
C25 0.054(3) 0.055(3) 0.058(4) 0.006(3) -0.014(3) 0.029(2)
C26 0.045(2) 0.049(3) 0.045(4) 0.001(2) -0.009(2) 0.0107(19)
C27 0.042(2) 0.043(2) 0.044(4) -0.002(2) -0.008(2) -0.0009(18)
C28 0.055(3) 0.064(3) 0.090(5) 0.012(3) -0.014(3) -0.020(2)
C29 0.038(3) 0.111(4) 0.074(5) 0.030(4) 0.011(3) -0.002(3)
C30 0.041(2) 0.067(3) 0.050(4) 0.008(3) 0.001(2) 0.018(2)
C31 0.082(4) 0.066(3) 0.067(5) -0.023(3) -0.019(3) 0.011(3)
C32 0.073(4) 0.144(5) 0.035(4) -0.008(4) 0.002(3) 0.043(3)
C33 0.047(3) 0.048(3) 0.041(3) 0.020(2) 0.007(2) 0.0050(18)
C34 0.050(3) 0.082(4) 0.065(4) 0.032(3) 0.010(3) -0.009(3)
C35 0.075(3) 0.061(3) 0.064(4) 0.018(3) -0.010(3) -0.022(3)
C36 0.062(3) 0.040(2) 0.040(4) 0.011(2) -0.007(2) -0.007(2)
C37 0.079(3) 0.061(3) 0.065(4) 0.019(3) 0.024(3) 0.025(2)
C38 0.109(4) 0.036(2) 0.061(4) -0.004(2) -0.007(3) 0.014(2)
C41 0.0283(18) 0.0341(19) 0.030(3) -0.0023(18) 0.0026(17) 0.0001(15)
C42 0.034(2) 0.037(2) 0.020(3) -0.0027(17) -0.0007(17) -0.0016(16)
C43 0.042(2) 0.044(2) 0.032(3) -0.008(2) -0.005(2) -0.0084(18)
C44 0.052(3) 0.064(3) 0.025(3) -0.008(2) -0.002(2) -0.007(2)
C45 0.053(3) 0.058(3) 0.017(3) 0.001(2) -0.001(2) -0.0017(19)
C46 0.042(2) 0.052(2) 0.026(3) 0.006(2) 0.001(2) -0.0075(19)
C47 0.031(2) 0.044(2) 0.030(3) 0.003(2) -0.0028(17) -0.0079(17)
C48 0.053(3) 0.048(3) 0.052(4) 0.002(2) -0.001(2) -0.022(2)
C49 0.063(3) 0.032(2) 0.065(4) 0.011(2) -0.004(3) -0.015(2)
C50 0.044(2) 0.040(2) 0.027(3) 0.005(2) -0.0031(19) -0.0023(17)
C51 0.031(2) 0.065(3) 0.063(4) 0.003(3) 0.004(2) 0.0013(19)
C52 0.062(3) 0.047(3) 0.068(4) 0.006(2) 0.005(3) 0.017(2)
C53 0.046(2) 0.034(2) 0.032(3) -0.0052(18) 0.004(2) -0.0023(17)
C54 0.055(3) 0.028(2) 0.056(4) -0.001(2) 0.009(2) -0.0119(17)
C55 0.041(2) 0.037(2) 0.061(4) -0.003(2) 0.006(2) -0.0102(17)
C56 0.0305(19) 0.038(2) 0.036(3) -0.0026(18) 0.0008(19) -0.0028(17)
C57 0.058(3) 0.043(2) 0.049(4) 0.001(2) 0.000(2) 0.0166(19)
C58 0.042(2) 0.057(3) 0.044(3) -0.003(2) -0.005(2) 0.002(2)
B1 0.062(3) 0.044(3) 0.064(5) -0.004(3) 0.003(3) 0.009(3)
F1 0.0581(16) 0.0700(17) 0.089(3) -0.0186(16) 0.0184(16) 0.0037(13)
F2 0.165(4) 0.144(3) 0.105(4) -0.082(3) 0.013(3) 0.014(3)
F3 0.0701(19) 0.100(2) 0.164(4) 0.083(2) 0.006(2) 0.0147(16)
F4 0.0641(18) 0.0680(18) 0.113(3) 0.0296(18) 0.0129(18) 0.0070(14)

loop_
_atom_type_symbol
_atom_type_description
_atom_type_scat_dispersion_real
_atom_type_scat_dispersion_imag
_atom_type_scat_source
C C 0.0033 0.0016 'International Tables Vol C Tables 4.2.6.8 and 6.1.1.4'
H H 0.0000 0.0000 'International Tables Vol C Tables 4.2.6.8 and 6.1.1.4'
B B 0.0013 0.0007 'International Tables Vol C Tables 4.2.6.8 and 6.1.1.4'
F F 0.0171 0.0103 'International Tables Vol C Tables 4.2.6.8 and 6.1.1.4'
P P 0.1023 0.0942 'International Tables Vol C Tables 4.2.6.8 and 6.1.1.4'
Cl Cl 0.1484 0.1585 'International Tables Vol C Tables 4.2.6.8 and 6.1.1.4'
Rh Rh -1.1178 0.9187 'International Tables Vol C Tables 4.2.6.8 and 6.1.1.4'

loop_
_geom_angle_atom_site_label_1
_geom_angle_atom_site_label_2
_geom_angle_atom_site_label_3
_geom_angle
P12 Rh1 P11 85.72(4)
P12 Rh1 Cl1 170.23(4)
P11 Rh1 Cl1 98.26(3)
P12 Rh1 Cl2 95.86(3)
P11 Rh1 Cl2 171.74(4)
Cl1 Rh1 Cl2 81.48(3)
P12 Rh1 Rh2 134.03(3)
P11 Rh1 Rh2 124.11(3)
Cl1 Rh1 Rh2 50.01(2)
Cl2 Rh1 Rh2 49.85(2)
P21 Rh2 P22 85.37(4)
P21 Rh2 Cl2 174.35(4)
P22 Rh2 Cl2 96.09(4)
P21 Rh2 Cl1 97.48(4)
P22 Rh2 Cl1 174.02(4)
Cl2 Rh2 Cl1 81.58(3)
P21 Rh2 Rh1 132.99(3)
P22 Rh2 Rh1 124.53(3)
Cl2 Rh2 Rh1 50.04(2)
Cl1 Rh2 Rh1 49.96(2)
P32 Rh3 P31 84.92(4)
P32 Rh3 Cl2 96.20(4)
P31 Rh3 Cl2 171.87(3)
P32 Rh3 Cl1 171.99(3)
P31 Rh3 Cl1 98.46(4)
Cl2 Rh3 Cl1 81.49(3)
C1 P11 C10 104.78(18)
C1 P11 C7 109.33(16)
C10 P11 C7 94.04(18)
C1 P11 Rh1 111.25(12)
C10 P11 Rh1 118.18(12)
C7 P11 Rh1 117.51(14)
C2 P12 C13 104.87(17)
C2 P12 C16 108.22(18)
C13 P12 C16 93.82(18)
C2 P12 Rh1 111.59(12)
C13 P12 Rh1 117.52(13)
C16 P12 Rh1 118.82(12)
C21 P21 C27 107.3(2)
C21 P21 C30 105.88(19)
C27 P21 C30 93.9(2)
C21 P21 Rh2 111.75(13)
C27 P21 Rh2 118.23(13)
C30 P21 Rh2 117.82(16)
C22 P22 C33 105.7(2)
C22 P22 C36 108.63(18)
C33 P22 C36 94.0(2)
C22 P22 Rh2 111.47(13)
C33 P22 Rh2 117.67(12)
C36 P22 Rh2 117.60(15)
C41 P31 C47 108.14(17)
C41 P31 C50 103.77(18)
C47 P31 C50 94.29(17)
C41 P31 Rh3 112.33(12)
C47 P31 Rh3 118.18(14)
C50 P31 Rh3 117.96(14)
C42 P32 C53 104.20(17)
C42 P32 C56 107.76(18)
C53 P32 C56 94.41(16)
C42 P32 Rh3 112.47(12)
C53 P32 Rh3 118.46(14)
C56 P32 Rh3 117.44(13)
Rh1 Cl1 Rh2 80.02(3)
Rh1 Cl1 Rh3 82.54(3)
Rh2 Cl1 Rh3 82.86(3)
Rh3 Cl2 Rh2 83.39(3)
Rh3 Cl2 Rh1 82.89(3)
Rh2 Cl2 Rh1 80.11(3)
C2 C1 C6 119.6(3)
C2 C1 P11 115.5(3)
C6 C1 P11 124.8(3)
C1 C2 C3 119.1(3)
C1 C2 P12 115.7(3)
C3 C2 P12 125.2(3)
C4 C3 C2 120.9(4)
C4 C3 H3A 119.6
C2 C3 H3A 119.6
C5 C4 C3 119.8(4)
C5 C4 H4A 120.1
C3 C4 H4A 120.1
C4 C5 C6 120.6(4)
C4 C5 H5A 119.7
C6 C5 H5A 119.7
C5 C6 C1 119.9(3)
C5 C6 H6A 120.1
C1 C6 H6A 120.1
C12 C7 C8 115.3(3)
C12 C7 P11 116.7(3)
C8 C7 P11 105.4(3)
C12 C7 H7A 106.2
C8 C7 H7A 106.2
P11 C7 H7A 106.2
C9 C8 C7 106.8(3)
C9 C8 H8A 110.4
C7 C8 H8A 110.4
C9 C8 H8B 110.4
C7 C8 H8B 110.4
H8A C8 H8B 108.6
C8 C9 C10 106.1(3)
C8 C9 H9A 110.5
C10 C9 H9A 110.5
C8 C9 H9B 110.5
C10 C9 H9B 110.5
H9A C9 H9B 108.7
C11 C10 C9 115.7(3)
C11 C10 P11 114.9(3)
C9 C10 P11 104.5(3)
C11 C10 H10A 107.1
C9 C10 H10A 107.1
P11 C10 H10A 107.1
C10 C11 H11A 109.5
C10 C11 H11B 109.5
H11A C11 H11B 109.5
C10 C11 H11C 109.5
H11A C11 H11C 109.5
H11B C11 H11C 109.5
C7 C12 H12A 109.5
C7 C12 H12B 109.5
H12A C12 H12B 109.5
C7 C12 H12C 109.5
H12A C12 H12C 109.5
H12B C12 H12C 109.5
C17 C13 C14 114.2(4)
C17 C13 P12 114.3(3)
C14 C13 P12 105.3(3)
C17 C13 H13A 107.6
C14 C13 H13A 107.6
P12 C13 H13A 107.6
C13 C14 C15 106.9(3)
C13 C14 H14A 110.3
C15 C14 H14A 110.3
C13 C14 H14B 110.3
C15 C14 H14B 110.3
H14A C14 H14B 108.6
C16 C15 C14 106.3(3)
C16 C15 H15A 110.5
C14 C15 H15A 110.5
C16 C15 H15B 110.5
C14 C15 H15B 110.5
H15A C15 H15B 108.7
C18 C16 C15 115.2(3)
C18 C16 P12 115.6(3)
C15 C16 P12 106.5(3)
C18 C16 H16A 106.3
C15 C16 H16A 106.3
P12 C16 H16A 106.3
C13 C17 H17A 109.5
C13 C17 H17B 109.5
H17A C17 H17B 109.5
C13 C17 H17C 109.5
H17A C17 H17C 109.5
H17B C17 H17C 109.5
C16 C18 H18A 109.5
C16 C18 H18B 109.5
H18A C18 H18B 109.5
C16 C18 H18C 109.5
H18A C18 H18C 109.5
H18B C18 H18C 109.5
C22 C21 C26 119.6(4)
C22 C21 P21 115.3(3)
C26 C21 P21 125.1(3)
C21 C22 C23 119.9(4)
C21 C22 P22 116.1(3)
C23 C22 P22 124.0(3)
C24 C23 C22 119.7(4)
C24 C23 H23A 120.1
C22 C23 H23A 120.1
C23 C24 C25 120.1(4)
C23 C24 H24A 120.0
C25 C24 H24A 120.0
C26 C25 C24 121.2(4)
C26 C25 H25A 119.4
C24 C25 H25A 119.4
C25 C26 C21 119.5(4)
C25 C26 H26A 120.2
C21 C26 H26A 120.2
C31 C27 C28 113.4(4)
C31 C27 P21 116.5(3)
C28 C27 P21 105.5(3)
C31 C27 H27A 107.0
C28 C27 H27A 107.0
P21 C27 H27A 107.0
C29 C28 C27 106.9(4)
C29 C28 H28A 110.3
C27 C28 H28A 110.3
C29 C28 H28B 110.3
C27 C28 H28B 110.3
H28A C28 H28B 108.6
C28 C29 C30 107.5(4)
C28 C29 H29A 110.2
C30 C29 H29A 110.2
C28 C29 H29B 110.2
C30 C29 H29B 110.2
H29A C29 H29B 108.5
C29 C30 C32 115.3(5)
C29 C30 P21 105.1(3)
C32 C30 P21 114.0(3)
C29 C30 H30A 107.4
C32 C30 H30A 107.4
P21 C30 H30A 107.4
C27 C31 H31A 109.5
C27 C31 H31B 109.5
H31A C31 H31B 109.5
C27 C31 H31C 109.5
H31A C31 H31C 109.5
H31B C31 H31C 109.5
C30 C32 H32A 109.5
C30 C32 H32B 109.5
H32A C32 H32B 109.5
C30 C32 H32C 109.5
H32A C32 H32C 109.5
H32B C32 H32C 109.5
C37 C33 C34 115.5(4)
C37 C33 P22 115.2(3)
C34 C33 P22 104.3(3)
C37 C33 H33A 107.1
C34 C33 H33A 107.1
P22 C33 H33A 107.1
C35 C34 C33 106.3(4)
C35 C34 H34A 110.5
C33 C34 H34A 110.5
C35 C34 H34B 110.5
C33 C34 H34B 110.5
H34A C34 H34B 108.7
C34 C35 C36 106.6(4)
C34 C35 H35A 110.4
C36 C35 H35A 110.4
C34 C35 H35B 110.4
C36 C35 H35B 110.4
H35A C35 H35B 108.6
C35 C36 C38 115.7(4)
C35 C36 P22 105.8(3)
C38 C36 P22 115.8(3)
C35 C36 H36A 106.2
C38 C36 H36A 106.2
P22 C36 H36A 106.2
C33 C37 H37A 109.5
C33 C37 H37B 109.5
H37A C37 H37B 109.5
C33 C37 H37C 109.5
H37A C37 H37C 109.5
H37B C37 H37C 109.5
C36 C38 H38A 109.5
C36 C38 H38B 109.5
H38A C38 H38B 109.5
C36 C38 H38C 109.5
H38A C38 H38C 109.5
H38B C38 H38C 109.5
C46 C41 C42 119.8(4)
C46 C41 P31 125.3(3)
C42 C41 P31 114.9(3)
C41 C42 C43 119.2(4)
C41 C42 P32 115.2(3)
C43 C42 P32 125.6(3)
C44 C43 C42 120.6(4)
C44 C43 H43A 119.7
C42 C43 H43A 119.7
C43 C44 C45 119.7(4)
C43 C44 H44A 120.1
C45 C44 H44A 120.1
C44 C45 C46 121.5(4)
C44 C45 H45A 119.3
C46 C45 H45A 119.3
C41 C46 C45 119.2(4)
C41 C46 H46A 120.4
C45 C46 H46A 120.4
C51 C47 C48 116.0(3)
C51 C47 P31 115.3(3)
C48 C47 P31 105.4(2)
C51 C47 H47A 106.5
C48 C47 H47A 106.5
P31 C47 H47A 106.5
C47 C48 C49 105.9(3)
C47 C48 H48A 110.6
C49 C48 H48A 110.6
C47 C48 H48B 110.6
C49 C48 H48B 110.6
H48A C48 H48B 108.7
C50 C49 C48 108.1(3)
C50 C49 H49A 110.1
C48 C49 H49A 110.1
C50 C49 H49B 110.1
C48 C49 H49B 110.1
H49A C49 H49B 108.4
C49 C50 C52 115.6(4)
C49 C50 P31 104.1(3)
C52 C50 P31 113.3(3)
C49 C50 H50A 107.8
C52 C50 H50A 107.8
P31 C50 H50A 107.8
C47 C51 H51A 109.5
C47 C51 H51B 109.5
H51A C51 H51B 109.5
C47 C51 H51C 109.5
H51A C51 H51C 109.5
H51B C51 H51C 109.5
C50 C52 H52A 109.5
C50 C52 H52B 109.5
H52A C52 H52B 109.5
C50 C52 H52C 109.5
H52A C52 H52C 109.5
H52B C52 H52C 109.5
C54 C53 C57 114.8(3)
C54 C53 P32 104.2(2)
C57 C53 P32 114.4(3)
C54 C53 H53A 107.7
C57 C53 H53A 107.7
P32 C53 H53A 107.7
C55 C54 C53 107.4(3)
C55 C54 H54A 110.2
C53 C54 H54A 110.2
C55 C54 H54B 110.2
C53 C54 H54B 110.2
H54A C54 H54B 108.5
C54 C55 C56 106.8(3)
C54 C55 H55A 110.4
C56 C55 H55A 110.4
C54 C55 H55B 110.4
C56 C55 H55B 110.4
H55A C55 H55B 108.6
C55 C56 C58 115.3(3)
C55 C56 P32 105.6(2)
C58 C56 P32 115.8(3)
C55 C56 H56A 106.5
C58 C56 H56A 106.5
P32 C56 H56A 106.5
C53 C57 H57A 109.5
C53 C57 H57B 109.5
H57A C57 H57B 109.5
C53 C57 H57C 109.5
H57A C57 H57C 109.5
H57B C57 H57C 109.5
C56 C58 H58A 109.5
C56 C58 H58B 109.5
H58A C58 H58B 109.5
C56 C58 H58C 109.5
H58A C58 H58C 109.5
H58B C58 H58C 109.5
F3 B1 F2 108.8(4)
F3 B1 F4 108.3(4)
F2 B1 F4 110.6(6)
F3 B1 F1 110.9(5)
F2 B1 F1 107.6(5)
F4 B1 F1 110.6(4)

loop_
_geom_bond_atom_site_label_1
_geom_bond_atom_site_label_2
_geom_bond_distance
Rh1 P12 2.1733(10)
Rh1 P11 2.1783(10)
Rh1 Cl1 2.4684(9)
Rh1 Cl2 2.4703(9)
Rh1 Rh2 3.1752(6)
Rh2 P21 2.1789(10)
Rh2 P22 2.1753(10)
Rh2 Cl2 2.4635(9)
Rh2 Cl1 2.4702(9)
Rh3 P32 2.1721(11)
Rh3 P31 2.1754(11)
Rh3 Cl2 2.4596(10)
Rh3 Cl1 2.4788(10)
P11 C1 1.830(4)
P11 C10 1.841(4)
P11 C7 1.858(4)
P12 C2 1.821(3)
P12 C13 1.841(4)
P12 C16 1.843(4)
P21 C21 1.814(4)
P21 C27 1.845(4)
P21 C30 1.842(4)
P22 C22 1.814(4)
P22 C33 1.843(4)
P22 C36 1.853(4)
P31 C41 1.818(4)
P31 C47 1.861(3)
P31 C50 1.850(4)
P32 C42 1.813(4)
P32 C53 1.846(3)
P32 C56 1.852(4)
C1 C2 1.383(5)
C1 C6 1.409(5)
C2 C3 1.404(5)
C3 C4 1.382(5)
C3 H3A 0.9300
C4 C5 1.369(6)
C4 H4A 0.9300
C5 C6 1.385(5)
C5 H5A 0.9300
C6 H6A 0.9300
C7 C12 1.510(5)
C7 C8 1.537(5)
C7 H7A 0.9800
C8 C9 1.515(6)
C8 H8A 0.9700
C8 H8B 0.9700
C9 C10 1.530(5)
C9 H9A 0.9700
C9 H9B 0.9700
C10 C11 1.513(5)
C10 H10A 0.9800
C11 H11A 0.9600
C11 H11B 0.9600
C11 H11C 0.9600
C12 H12A 0.9600
C12 H12B 0.9600
C12 H12C 0.9600
C13 C17 1.520(6)
C13 C14 1.528(5)
C13 H13A 0.9800
C14 C15 1.521(6)
C14 H14A 0.9700
C14 H14B 0.9700
C15 C16 1.524(5)
C15 H15A 0.9700
C15 H15B 0.9700
C16 C18 1.518(5)
C16 H16A 0.9800
C17 H17A 0.9600
C17 H17B 0.9600
C17 H17C 0.9600
C18 H18A 0.9600
C18 H18B 0.9600
C18 H18C 0.9600
C21 C22 1.379(5)
C21 C26 1.411(5)
C22 C23 1.406(5)
C23 C24 1.380(6)
C23 H23A 0.9300
C24 C25 1.375(6)
C24 H24A 0.9300
C25 C26 1.370(6)
C25 H25A 0.9300
C26 H26A 0.9300
C27 C31 1.505(6)
C27 C28 1.534(6)
C27 H27A 0.9800
C28 C29 1.493(7)
C28 H28A 0.9700
C28 H28B 0.9700
C29 C30 1.517(7)
C29 H29A 0.9700
C29 H29B 0.9700
C30 C32 1.525(7)
C30 H30A 0.9800
C31 H31A 0.9600
C31 H31B 0.9600
C31 H31C 0.9600
C32 H32A 0.9600
C32 H32B 0.9600
C32 H32C 0.9600
C33 C37 1.527(6)
C33 C34 1.520(6)
C33 H33A 0.9800
C34 C35 1.524(6)
C34 H34A 0.9700
C34 H34B 0.9700
C35 C36 1.533(6)
C35 H35A 0.9700
C35 H35B 0.9700
C36 C38 1.529(5)
C36 H36A 0.9800
C37 H37A 0.9600
C37 H37B 0.9600
C37 H37C 0.9600
C38 H38A 0.9600
C38 H38B 0.9600
C38 H38C 0.9600
C41 C46 1.396(5)
C41 C42 1.398(5)
C42 C43 1.400(5)
C43 C44 1.369(6)
C43 H43A 0.9300
C44 C45 1.375(5)
C44 H44A 0.9300
C45 C46 1.380(5)
C45 H45A 0.9300
C46 H46A 0.9300
C47 C51 1.520(5)
C47 C48 1.533(5)
C47 H47A 0.9800
C48 C49 1.524(6)
C48 H48A 0.9700
C48 H48B 0.9700
C49 C50 1.506(5)
C49 H49A 0.9700
C49 H49B 0.9700
C50 C52 1.517(6)
C50 H50A 0.9800
C51 H51A 0.9600
C51 H51B 0.9600
C51 H51C 0.9600
C52 H52A 0.9600
C52 H52B 0.9600
C52 H52C 0.9600
C53 C54 1.524(5)
C53 C57 1.521(5)
C53 H53A 0.9800
C54 C55 1.513(6)
C54 H54A 0.9700
C54 H54B 0.9700
C55 C56 1.529(5)
C55 H55A 0.9700
C55 H55B 0.9700
C56 C58 1.528(5)
C56 H56A 0.9800
C57 H57A 0.9600
C57 H57B 0.9600
C57 H57C 0.9600
C58 H58A 0.9600
C58 H58B 0.9600
C58 H58C 0.9600
B1 F3 1.358(6)
B1 F2 1.348(7)
B1 F4 1.374(6)
B1 F1 1.359(6)

loop_
_geom_torsion_atom_site_label_1
_geom_torsion_atom_site_label_2
_geom_torsion_atom_site_label_3
_geom_torsion_atom_site_label_4
_geom_torsion
P12 Rh1 Rh2 P21 135.40(6)
P11 Rh1 Rh2 P21 13.44(6)
Cl1 Rh1 Rh2 P21 -56.59(5)
Cl2 Rh1 Rh2 P21 -173.63(5)
P12 Rh1 Rh2 P22 14.91(6)
P11 Rh1 Rh2 P22 -107.05(5)
Cl1 Rh1 Rh2 P22 -177.08(5)
Cl2 Rh1 Rh2 P22 65.89(5)
P12 Rh1 Rh2 Cl2 -50.97(5)
P11 Rh1 Rh2 Cl2 -172.93(5)
Cl1 Rh1 Rh2 Cl2 117.04(4)
P12 Rh1 Rh2 Cl1 -168.01(5)
P11 Rh1 Rh2 Cl1 70.03(5)
Cl2 Rh1 Rh2 Cl1 -117.04(4)
P12 Rh1 P11 C1 4.31(14)
Cl1 Rh1 P11 C1 -166.71(14)
Cl2 Rh1 P11 C1 105.7(3)
Rh2 Rh1 P11 C1 146.60(13)
P12 Rh1 P11 C10 -116.95(15)
Cl1 Rh1 P11 C10 72.03(15)
Cl2 Rh1 P11 C10 -15.6(3)
Rh2 Rh1 P11 C10 25.34(16)
P12 Rh1 P11 C7 131.39(14)
Cl1 Rh1 P11 C7 -39.63(14)
Cl2 Rh1 P11 C7 -127.2(3)
Rh2 Rh1 P11 C7 -86.32(14)
P11 Rh1 P12 C2 -4.60(15)
Cl1 Rh1 P12 C2 109.9(2)
Cl2 Rh1 P12 C2 -176.47(15)
Rh2 Rh1 P12 C2 -139.82(14)
P11 Rh1 P12 C13 -125.76(14)
Cl1 Rh1 P12 C13 -11.3(3)
Cl2 Rh1 P12 C13 62.38(14)
Rh2 Rh1 P12 C13 99.03(14)
P11 Rh1 P12 C16 122.38(16)
Cl1 Rh1 P12 C16 -123.1(2)
Cl2 Rh1 P12 C16 -49.49(16)
Rh2 Rh1 P12 C16 -12.84(17)
P22 Rh2 P21 C21 -0.68(15)
Cl2 Rh2 P21 C21 104.5(4)
Cl1 Rh2 P21 C21 -175.40(15)
Rh1 Rh2 P21 C21 -135.27(14)
P22 Rh2 P21 C27 124.66(18)
Cl2 Rh2 P21 C27 -130.1(4)
Cl1 Rh2 P21 C27 -50.06(18)
Rh1 Rh2 P21 C27 -9.92(18)
P22 Rh2 P21 C30 -123.62(17)
Cl2 Rh2 P21 C30 -18.4(4)
Cl1 Rh2 P21 C30 61.66(17)
Rh1 Rh2 P21 C30 101.80(17)
P21 Rh2 P22 C22 -0.37(15)
Cl2 Rh2 P22 C22 -174.89(14)
Cl1 Rh2 P22 C22 118.4(4)
Rh1 Rh2 P22 C22 140.40(14)
P21 Rh2 P22 C33 -122.71(17)
Cl2 Rh2 P22 C33 62.78(17)
Cl1 Rh2 P22 C33 -3.9(4)
Rh1 Rh2 P22 C33 18.06(18)
P21 Rh2 P22 C36 126.00(16)
Cl2 Rh2 P22 C36 -48.52(16)
Cl1 Rh2 P22 C36 -115.2(4)
Rh1 Rh2 P22 C36 -93.23(16)
P32 Rh3 P31 C41 3.78(12)
Cl2 Rh3 P31 C41 102.1(3)
Cl1 Rh3 P31 C41 -168.91(12)
P32 Rh3 P31 C47 130.80(14)
Cl2 Rh3 P31 C47 -130.9(3)
Cl1 Rh3 P31 C47 -41.89(14)
P32 Rh3 P31 C50 -116.84(15)
Cl2 Rh3 P31 C50 -18.6(3)
Cl1 Rh3 P31 C50 70.48(15)
P31 Rh3 P32 C42 -3.54(12)
Cl2 Rh3 P32 C42 -175.46(12)
Cl1 Rh3 P32 C42 111.8(3)
P31 Rh3 P32 C53 -125.28(14)
Cl2 Rh3 P32 C53 62.81(14)
Cl1 Rh3 P32 C53 -9.9(3)
P31 Rh3 P32 C56 122.38(14)
Cl2 Rh3 P32 C56 -49.53(14)
Cl1 Rh3 P32 C56 -122.2(3)
P12 Rh1 Cl1 Rh2 118.35(19)
P11 Rh1 Cl1 Rh2 -128.16(4)
Cl2 Rh1 Cl1 Rh2 43.50(3)
P12 Rh1 Cl1 Rh3 34.3(2)
P11 Rh1 Cl1 Rh3 147.83(3)
Cl2 Rh1 Cl1 Rh3 -40.51(3)
Rh2 Rh1 Cl1 Rh3 -84.02(3)
P21 Rh2 Cl1 Rh1 141.99(4)
P22 Rh2 Cl1 Rh1 23.8(4)
Cl2 Rh2 Cl1 Rh1 -43.64(3)
P21 Rh2 Cl1 Rh3 -134.38(3)
P22 Rh2 Cl1 Rh3 107.4(4)
Cl2 Rh2 Cl1 Rh3 39.99(3)
Rh1 Rh2 Cl1 Rh3 83.64(2)
P32 Rh3 Cl1 Rh1 114.4(3)
P31 Rh3 Cl1 Rh1 -131.06(3)
Cl2 Rh3 Cl1 Rh1 40.73(2)
P32 Rh3 Cl1 Rh2 33.6(3)
P31 Rh3 Cl1 Rh2 148.13(3)
Cl2 Rh3 Cl1 Rh2 -40.08(3)
P32 Rh3 Cl2 Rh2 -132.11(3)
P31 Rh3 Cl2 Rh2 130.4(2)
Cl1 Rh3 Cl2 Rh2 40.16(2)
P32 Rh3 Cl2 Rh1 147.08(3)
P31 Rh3 Cl2 Rh1 49.6(3)
Cl1 Rh3 Cl2 Rh1 -40.65(2)
P21 Rh2 Cl2 Rh3 40.5(4)
P22 Rh2 Cl2 Rh3 145.23(3)
Cl1 Rh2 Cl2 Rh3 -40.32(3)
Rh1 Rh2 Cl2 Rh3 -83.90(2)
P21 Rh2 Cl2 Rh1 124.4(4)
P22 Rh2 Cl2 Rh1 -130.87(4)
Cl1 Rh2 Cl2 Rh1 43.58(3)
P12 Rh1 Cl2 Rh3 -129.66(4)
P11 Rh1 Cl2 Rh3 129.7(2)
Cl1 Rh1 Cl2 Rh3 40.86(3)
Rh2 Rh1 Cl2 Rh3 84.50(3)
P12 Rh1 Cl2 Rh2 145.84(4)
P11 Rh1 Cl2 Rh2 45.2(2)
Cl1 Rh1 Cl2 Rh2 -43.64(3)
C10 P11 C1 C2 125.7(3)
C7 P11 C1 C2 -134.5(3)
Rh1 P11 C1 C2 -3.1(4)
C10 P11 C1 C6 -52.0(4)
C7 P11 C1 C6 47.8(4)
Rh1 P11 C1 C6 179.2(3)
C6 C1 C2 C3 -1.7(6)
P11 C1 C2 C3 -179.5(3)
C6 C1 C2 P12 177.2(3)
P11 C1 C2 P12 -0.6(4)
C13 P12 C2 C1 132.4(3)
C16 P12 C2 C1 -128.4(3)
Rh1 P12 C2 C1 4.1(4)
C13 P12 C2 C3 -48.8(4)
C16 P12 C2 C3 50.4(4)
Rh1 P12 C2 C3 -177.1(3)
C1 C2 C3 C4 -0.2(6)
P12 C2 C3 C4 -179.0(4)
C2 C3 C4 C5 2.2(7)
C3 C4 C5 C6 -2.3(7)
C4 C5 C6 C1 0.4(7)
C2 C1 C6 C5 1.6(6)
P11 C1 C6 C5 179.2(3)
C1 P11 C7 C12 30.6(4)
C10 P11 C7 C12 137.8(3)
Rh1 P11 C7 C12 -97.4(3)
C1 P11 C7 C8 -98.9(3)
C10 P11 C7 C8 8.3(3)
Rh1 P11 C7 C8 133.1(2)
C12 C7 C8 C9 -165.2(3)
P11 C7 C8 C9 -34.9(4)
C7 C8 C9 C10 51.8(4)
C8 C9 C10 C11 -170.8(4)
C8 C9 C10 P11 -43.4(4)
C1 P11 C10 C11 -101.2(3)
C7 P11 C10 C11 147.6(3)
Rh1 P11 C10 C11 23.3(4)
C1 P11 C10 C9 131.0(2)
C7 P11 C10 C9 19.7(3)
Rh1 P11 C10 C9 -104.5(2)
C2 P12 C13 C17 -108.1(3)
C16 P12 C13 C17 141.9(3)
Rh1 P12 C13 C17 16.5(3)
C2 P12 C13 C14 125.8(3)
C16 P12 C13 C14 15.8(3)
Rh1 P12 C13 C14 -109.6(3)
C17 C13 C14 C15 -165.7(3)
P12 C13 C14 C15 -39.5(4)
C13 C14 C15 C16 49.8(4)
C14 C15 C16 C18 -165.7(3)
C14 C15 C16 P12 -36.2(4)
C2 P12 C16 C18 33.9(3)
C13 P12 C16 C18 140.9(3)
Rh1 P12 C16 C18 -94.7(3)
C2 P12 C16 C15 -95.4(3)
C13 P12 C16 C15 11.6(3)
Rh1 P12 C16 C15 136.0(2)
C27 P21 C21 C22 -129.2(3)
C30 P21 C21 C22 131.5(3)
Rh2 P21 C21 C22 2.0(4)
C27 P21 C21 C26 49.3(4)
C30 P21 C21 C26 -50.1(4)
Rh2 P21 C21 C26 -179.6(3)
C26 C21 C22 C23 -0.8(6)
P21 C21 C22 C23 177.8(3)
C26 C21 C22 P22 179.1(3)
P21 C21 C22 P22 -2.3(4)
C33 P22 C22 C21 130.7(3)
C36 P22 C22 C21 -129.4(3)
Rh2 P22 C22 C21 1.7(4)
C33 P22 C22 C23 -49.4(4)
C36 P22 C22 C23 50.5(4)
Rh2 P22 C22 C23 -178.4(3)
C21 C22 C23 C24 -0.6(7)
P22 C22 C23 C24 179.5(3)
C22 C23 C24 C25 1.4(7)
C23 C24 C25 C26 -0.8(8)
C24 C25 C26 C21 -0.5(7)
C22 C21 C26 C25 1.3(7)
P21 C21 C26 C25 -177.1(3)
C21 P21 C27 C31 30.0(4)
C30 P21 C27 C31 138.0(3)
Rh2 P21 C27 C31 -97.4(3)
C21 P21 C27 C28 -96.7(3)
C30 P21 C27 C28 11.2(3)
Rh2 P21 C27 C28 135.8(3)
C31 C27 C28 C29 -164.6(4)
P21 C27 C28 C29 -36.0(5)
C27 C28 C29 C30 50.1(5)
C28 C29 C30 C32 -166.1(4)
C28 C29 C30 P21 -39.7(4)
C21 P21 C30 C29 124.9(3)
C27 P21 C30 C29 15.7(3)
Rh2 P21 C30 C29 -109.2(3)
C21 P21 C30 C32 -107.9(4)
C27 P21 C30 C32 142.9(4)
Rh2 P21 C30 C32 18.0(4)
C22 P22 C33 C37 -100.9(3)
C36 P22 C33 C37 148.5(3)
Rh2 P22 C33 C37 24.4(4)
C22 P22 C33 C34 131.5(3)
C36 P22 C33 C34 20.9(3)
Rh2 P22 C33 C34 -103.3(3)
C37 C33 C34 C35 -171.3(4)
P22 C33 C34 C35 -43.9(4)
C33 C34 C35 C36 51.3(5)
C34 C35 C36 C38 -163.3(4)
C34 C35 C36 P22 -33.6(4)
C22 P22 C36 C35 -100.9(3)
C33 P22 C36 C35 7.2(3)
Rh2 P22 C36 C35 131.3(3)
C22 P22 C36 C38 28.7(4)
C33 P22 C36 C38 136.8(4)
Rh2 P22 C36 C38 -99.0(3)
C47 P31 C41 C46 44.6(4)
C50 P31 C41 C46 -54.7(3)
Rh3 P31 C41 C46 176.8(3)
C47 P31 C41 C42 -135.6(3)
C50 P31 C41 C42 125.1(3)
Rh3 P31 C41 C42 -3.4(3)
C46 C41 C42 C43 -0.6(5)
P31 C41 C42 C43 179.6(3)
C46 C41 C42 P32 -179.7(3)
P31 C41 C42 P32 0.5(3)
C53 P32 C42 C41 132.1(3)
C56 P32 C42 C41 -128.4(3)
Rh3 P32 C42 C41 2.6(3)
C53 P32 C42 C43 -46.9(3)
C56 P32 C42 C43 52.6(3)
Rh3 P32 C42 C43 -176.4(3)
C41 C42 C43 C44 -1.4(5)
P32 C42 C43 C44 177.6(3)
C42 C43 C44 C45 2.4(6)
C43 C44 C45 C46 -1.5(6)
C42 C41 C46 C45 1.6(5)
P31 C41 C46 C45 -178.7(3)
C44 C45 C46 C41 -0.5(6)
C41 P31 C47 C51 33.8(4)
C50 P31 C47 C51 139.8(3)
Rh3 P31 C47 C51 -95.2(3)
C41 P31 C47 C48 -95.5(3)
C50 P31 C47 C48 10.5(3)
Rh3 P31 C47 C48 135.5(3)
C51 C47 C48 C49 -164.2(4)
P31 C47 C48 C49 -35.3(4)
C47 C48 C49 C50 51.4(5)
C48 C49 C50 C52 -166.4(4)
C48 C49 C50 P31 -41.5(4)
C41 P31 C50 C49 127.1(3)
C47 P31 C50 C49 17.2(3)
Rh3 P31 C50 C49 -108.0(3)
C41 P31 C50 C52 -106.5(3)
C47 P31 C50 C52 143.6(3)
Rh3 P31 C50 C52 18.5(4)
C42 P32 C53 C54 127.0(3)
C56 P32 C53 C54 17.4(3)
Rh3 P32 C53 C54 -107.2(3)
C42 P32 C53 C57 -106.9(3)
C56 P32 C53 C57 143.6(3)
Rh3 P32 C53 C57 19.0(3)
C57 C53 C54 C55 -166.8(3)
P32 C53 C54 C55 -40.9(4)
C53 C54 C55 C56 50.5(4)
C54 C55 C56 C58 -164.0(4)
C54 C55 C56 P32 -34.9(4)
C42 P32 C56 C55 -96.7(3)
C53 P32 C56 C55 9.7(3)
Rh3 P32 C56 C55 135.1(2)
C42 P32 C56 C58 32.1(3)
C53 P32 C56 C58 138.5(3)
Rh3 P32 C56 C58 -96.1(3)
